data_7052108
loop_
_publ_author_name
'Veneta Videnova-Adrabinska'
'El\.zbieta Obara'
'Tadeusz Lis'

_publ_section_title
;
 Two-dimensional hydrogen-bonded networks in guanidinium hydrogen
 dicarboxylates
;
_journal_issue 2
_journal_name_full 'New Journal of Chemistry'
_journal_page_first 287
_journal_paper_doi 10.1039/b614843c
_journal_volume 31
_journal_year 2007
_chemical_formula_moiety 'C5 H7 O4, C H6 N3'
_chemical_formula_sum 'C6 H13 N3 O4'
_chemical_formula_weight 191.19
_chemical_name_common 'guanidinium hydrogen adipate'
_chemical_name_systematic
;
Guanidinium hydrogen pentanedicarboxylate
;
_space_group_IT_number 2
_symmetry_cell_setting triclinic
_symmetry_space_group_name_Hall '-P 1'
_symmetry_space_group_name_H-M 'P -1'
_atom_sites_solution_hydrogens geom
_atom_sites_solution_primary direct
_atom_sites_solution_secondary difmap
_audit_creation_method SHELXL-97
_cell_angle_alpha 69.10(3)
_cell_angle_beta 77.91(3)
_cell_angle_gamma 89.42(3)
_cell_formula_units_Z 2
_cell_length_a 5.284(2)
_cell_length_b 8.501(3)
_cell_length_c 10.466(4)
_cell_measurement_temperature 100(2)
_cell_volume 428.4(3)
_computing_cell_refinement 'KUMA KM4 software'
_computing_data_collection 'KUMA KM4 software'
_computing_data_reduction 'KUMA KM4 software'
_computing_molecular_graphics 'PLATON (Spek,2003)'
_computing_structure_refinement 'SHELXL-97 (Sheldrick, 1997)'
_computing_structure_solution 'SHELXS-97 (Sheldrick, 1990)'
_diffrn_ambient_temperature 100(2)
_diffrn_measured_fraction_theta_full 0.990
_diffrn_measured_fraction_theta_max 0.990
_diffrn_measurement_device_type 'KUMA KM4 CCD'
_diffrn_measurement_method \w
_diffrn_radiation_monochromator graphite
_diffrn_radiation_source 'fine-focus sealed tube'
_diffrn_radiation_type MoK\a
_diffrn_radiation_wavelength 0.71073
_diffrn_reflns_av_R_equivalents 0.0215
_diffrn_reflns_av_sigmaI/netI 0.0177
_diffrn_reflns_limit_h_max 6
_diffrn_reflns_limit_h_min -6
_diffrn_reflns_limit_k_max 11
_diffrn_reflns_limit_k_min -11
_diffrn_reflns_limit_l_max 13
_diffrn_reflns_limit_l_min -13
_diffrn_reflns_number 6197
_diffrn_reflns_theta_full 27.99
_diffrn_reflns_theta_max 27.99
_diffrn_reflns_theta_min 3.89
_diffrn_standards_decay_% 0
_diffrn_standards_interval_time 0
_diffrn_standards_number 0
_exptl_absorpt_coefficient_mu 0.124
_exptl_absorpt_correction_type none
_exptl_crystal_colour colourless
_exptl_crystal_density_diffrn 1.482
_exptl_crystal_density_method 'not measured'
_exptl_crystal_description plate
_exptl_crystal_F_000 204
_exptl_crystal_size_max 0.600
_exptl_crystal_size_mid 0.400
_exptl_crystal_size_min 0.200
_refine_diff_density_max 0.387
_refine_diff_density_min -0.220
_refine_diff_density_rms 0.041
_refine_ls_extinction_coef 0.038(7)
_refine_ls_extinction_expression Fc^*^=kFc[1+0.001xFc^2^\l^3^/sin(2\q)]^-1/4^
_refine_ls_extinction_method SHELXL
_refine_ls_goodness_of_fit_ref 1.075
_refine_ls_hydrogen_treatment mixed
_refine_ls_matrix_type full
_refine_ls_number_parameters 169
_refine_ls_number_reflns 2040
_refine_ls_number_restraints 0
_refine_ls_restrained_S_all 1.075
_refine_ls_R_factor_all 0.0346
_refine_ls_R_factor_gt 0.0305
_refine_ls_shift/su_max 0.000
_refine_ls_shift/su_mean 0.000
_refine_ls_structure_factor_coef Fsqd
_refine_ls_weighting_details 'calc w=1/[\s^2^(Fo^2^)+(0.0380P)^2^+0.1470P] where P=(Fo^2^+2Fc^2^)/3'
_refine_ls_weighting_scheme calc
_refine_ls_wR_factor_gt 0.0783
_refine_ls_wR_factor_ref 0.0809
_reflns_number_gt 1848
_reflns_number_total 2040
_reflns_threshold_expression >2sigma(I)
_cod_data_source_file b614843c.txt
_cod_data_source_block 3
_cod_database_code 7052108

loop_
_symmetry_equiv_pos_as_xyz
'x, y, z'
'-x, -y, -z'

loop_
_atom_site_label
_atom_site_type_symbol
_atom_site_fract_x
_atom_site_fract_y
_atom_site_fract_z
_atom_site_U_iso_or_equiv
_atom_site_adp_type
_atom_site_occupancy
_atom_site_symmetry_multiplicity
_atom_site_calc_flag
_atom_site_refinement_flags
_atom_site_disorder_assembly
_atom_site_disorder_group
C1 C 0.25826(18) 0.35469(12) 0.44237(10) 0.01112(19) Uani 1 1 d . . .
C2 C 0.23167(18) 0.52538(12) 0.33481(10) 0.01146(19) Uani 1 1 d . . .
H12 H 0.183(2) 0.6006(17) 0.3867(14) 0.015(3) Uiso 1 1 d . . .
H22 H 0.406(3) 0.5678(17) 0.2763(14) 0.019(3) Uiso 1 1 d . . .
C3 C 0.04237(18) 0.53101(12) 0.24206(10) 0.01171(19) Uani 1 1 d . . .
H13 H 0.102(2) 0.4689(16) 0.1801(14) 0.014(3) Uiso 1 1 d . . .
H23 H -0.128(3) 0.4790(16) 0.2995(14) 0.015(3) Uiso 1 1 d . . .
C4 C 0.02425(19) 0.71597(12) 0.15586(10) 0.0122(2) Uani 1 1 d . . .
H14 H -0.049(2) 0.7768(17) 0.2165(14) 0.016(3) Uiso 1 1 d . . .
H24 H 0.198(3) 0.7701(17) 0.1070(14) 0.017(3) Uiso 1 1 d . . .
C5 C -0.13861(18) 0.75144(12) 0.04684(10) 0.0118(2) Uani 1 1 d . . .
O1 O 0.41826(14) 0.35469(9) 0.52181(7) 0.01463(17) Uani 1 1 d . . .
O2 O 0.13562(14) 0.22581(9) 0.45475(8) 0.01591(17) Uani 1 1 d . . .
O3 O -0.13830(14) 0.90917(9) -0.03153(8) 0.01586(17) Uani 1 1 d . . .
O4 O -0.26449(14) 0.63769(9) 0.03514(8) 0.01585(18) Uani 1 1 d . . .
H1 H 0.5000 0.5000 0.5000 0.060(8) Uiso 1 2 d S . .
H3 H 0.0000 1.0000 0.0000 0.066(9) Uiso 1 2 d S . .
C10 C 0.39099(18) -0.11740(12) 0.74278(10) 0.0126(2) Uani 1 1 d . . .
N1 N 0.53820(18) 0.01169(11) 0.73805(10) 0.0169(2) Uani 1 1 d . . .
H11N H 0.638(3) -0.0068(18) 0.7956(16) 0.022(3) Uiso 1 1 d . . .
H21N H 0.535(3) 0.109(2) 0.6729(17) 0.027(4) Uiso 1 1 d . . .
N2 N 0.23526(17) -0.09128(11) 0.65360(9) 0.01565(19) Uani 1 1 d . . .
H12N H 0.223(3) 0.014(2) 0.5933(17) 0.030(4) Uiso 1 1 d . . .
H22N H 0.133(3) -0.1743(19) 0.6538(15) 0.024(4) Uiso 1 1 d . . .
N3 N 0.40252(17) -0.27024(11) 0.83722(9) 0.01452(19) Uani 1 1 d . . .
H13N H 0.303(3) -0.359(2) 0.8456(15) 0.024(3) Uiso 1 1 d . . .
H23N H 0.513(3) -0.2867(19) 0.8948(16) 0.027(4) Uiso 1 1 d . . .

loop_
_atom_site_aniso_label
_atom_site_aniso_U_11
_atom_site_aniso_U_22
_atom_site_aniso_U_33
_atom_site_aniso_U_23
_atom_site_aniso_U_13
_atom_site_aniso_U_12
C1 0.0113(4) 0.0112(4) 0.0109(4) -0.0034(3) -0.0039(3) 0.0019(3)
C2 0.0131(4) 0.0097(4) 0.0116(4) -0.0023(3) -0.0055(3) 0.0007(3)
C3 0.0135(4) 0.0101(4) 0.0119(4) -0.0027(3) -0.0060(3) 0.0011(3)
C4 0.0149(4) 0.0104(4) 0.0121(4) -0.0031(3) -0.0067(3) 0.0011(3)
C5 0.0120(4) 0.0119(4) 0.0112(4) -0.0032(3) -0.0037(3) 0.0018(3)
O1 0.0181(4) 0.0111(3) 0.0158(3) -0.0024(3) -0.0105(3) 0.0005(3)
O2 0.0192(4) 0.0110(3) 0.0179(4) -0.0023(3) -0.0100(3) -0.0005(3)
O3 0.0209(4) 0.0104(3) 0.0167(4) -0.0014(3) -0.0114(3) 0.0007(3)
O4 0.0184(4) 0.0125(3) 0.0174(4) -0.0031(3) -0.0098(3) -0.0003(3)
C10 0.0125(4) 0.0129(4) 0.0127(4) -0.0047(4) -0.0034(3) 0.0019(3)
N1 0.0207(4) 0.0121(4) 0.0193(4) -0.0036(4) -0.0111(4) -0.0012(3)
N2 0.0191(4) 0.0115(4) 0.0168(4) -0.0023(3) -0.0099(3) -0.0008(3)
N3 0.0162(4) 0.0116(4) 0.0161(4) -0.0026(3) -0.0084(3) -0.0001(3)

loop_
_atom_type_symbol
_atom_type_description
_atom_type_scat_dispersion_real
_atom_type_scat_dispersion_imag
_atom_type_scat_source
C C 0.0033 0.0016 'International Tables Vol C Tables 4.2.6.8 and 6.1.1.4'
H H 0.0000 0.0000 'International Tables Vol C Tables 4.2.6.8 and 6.1.1.4'
N N 0.0061 0.0033 'International Tables Vol C Tables 4.2.6.8 and 6.1.1.4'
O O 0.0106 0.0060 'International Tables Vol C Tables 4.2.6.8 and 6.1.1.4'

loop_
_geom_angle_atom_site_label_1
_geom_angle_atom_site_label_2
_geom_angle_atom_site_label_3
_geom_angle
_geom_angle_site_symmetry_1
_geom_angle_site_symmetry_3
_geom_angle_publ_flag
O2 C1 O1 122.59(9) . . ?
O2 C1 C2 122.35(9) . . ?
O1 C1 C2 115.06(8) . . ?
C1 C2 C3 116.58(8) . . ?
C1 C2 H12 106.3(8) . . ?
C3 C2 H12 110.5(8) . . ?
C1 C2 H22 107.1(8) . . ?
C3 C2 H22 109.8(8) . . ?
H12 C2 H22 106.0(11) . . ?
C4 C3 C2 107.05(8) . . ?
C4 C3 H13 110.1(8) . . ?
C2 C3 H13 111.3(8) . . ?
C4 C3 H23 110.8(8) . . ?
C2 C3 H23 110.4(8) . . ?
H13 C3 H23 107.3(11) . . ?
C5 C4 C3 116.27(8) . . ?
C5 C4 H14 106.0(8) . . ?
C3 C4 H14 110.6(8) . . ?
C5 C4 H24 107.2(8) . . ?
C3 C4 H24 110.1(8) . . ?
H14 C4 H24 106.1(11) . . ?
O4 C5 O3 122.78(9) . . ?
O4 C5 C4 121.91(9) . . ?
O3 C5 C4 115.30(9) . . ?
C1 O1 H1 111.33(7) . . ?
C5 O3 H3 111.24(7) . . ?
N2 C10 N1 119.44(9) . . ?
N2 C10 N3 121.34(9) . . ?
N1 C10 N3 119.22(9) . . ?
C10 N1 H11N 118.6(10) . . ?
C10 N1 H21N 118.0(10) . . ?
H11N N1 H21N 123.3(14) . . ?
C10 N2 H12N 120.5(10) . . ?
C10 N2 H22N 122.1(9) . . ?
H12N N2 H22N 117.3(14) . . ?
C10 N3 H13N 121.8(10) . . ?
C10 N3 H23N 120.3(10) . . ?
H13N N3 H23N 117.9(14) . . ?

loop_
_geom_bond_atom_site_label_1
_geom_bond_atom_site_label_2
_geom_bond_distance
_geom_bond_site_symmetry_2
_geom_bond_publ_flag
C1 O2 1.2309(13) . ?
C1 O1 1.3041(12) . ?
C1 C2 1.5131(14) . ?
C2 C3 1.5223(14) . ?
C2 H12 0.978(13) . ?
C2 H22 0.982(14) . ?
C3 C4 1.5220(14) . ?
C3 H13 0.977(13) . ?
C3 H23 0.979(13) . ?
C4 C5 1.5145(14) . ?
C4 H14 0.973(13) . ?
C4 H24 0.980(14) . ?
C5 O3 1.2983(13) . ?
C5 O4 1.2346(13) . ?
O1 H1 1.2381(8) . ?
O3 H3 1.2383(8) . ?
C10 N2 1.3296(13) . ?
C10 N1 1.3320(14) . ?
C10 N3 1.3327(14) . ?
N1 H11N 0.853(16) . ?
N1 H21N 0.870(16) . ?
N2 H12N 0.903(17) . ?
N2 H22N 0.892(16) . ?
N3 H13N 0.892(16) . ?
N3 H23N 0.897(17) . ?

loop_
_geom_hbond_atom_site_label_D
_geom_hbond_atom_site_label_H
_geom_hbond_atom_site_label_A
_geom_hbond_distance_DH
_geom_hbond_distance_HA
_geom_hbond_distance_DA
_geom_hbond_angle_DHA
_geom_hbond_site_symmetry_A
O1 H1 O1 1.24 1.24 2.4761(17) 180.0 2_666
O3 H3 O3 1.24 1.24 2.4765(16) 180.0 2_575
N1 H11N O3 0.853(16) 2.268(16) 3.1136(16) 171.4(13) 1_646
N1 H21N O1 0.870(16) 2.292(17) 3.1434(17) 166.0(13) .
N2 H12N O2 0.903(17) 1.990(17) 2.8814(17) 169.0(14) .
N2 H22N O2 0.892(16) 2.131(16) 2.8872(14) 142.1(13) 2_556
N3 H13N O4 0.892(16) 2.238(15) 2.9554(17) 137.2(12) 2_556
N3 H23N O4 0.897(17) 1.999(17) 2.8881(15) 170.7(14) 1_646

loop_
_geom_torsion_atom_site_label_1
_geom_torsion_atom_site_label_2
_geom_torsion_atom_site_label_3
_geom_torsion_atom_site_label_4
_geom_torsion
_geom_torsion_site_symmetry_1
_geom_torsion_site_symmetry_2
_geom_torsion_site_symmetry_3
_geom_torsion_site_symmetry_4
_geom_torsion_publ_flag
O2 C1 C2 C3 0.47(14) . . . . ?
O1 C1 C2 C3 -178.80(8) . . . . ?
C1 C2 C3 C4 173.33(8) . . . . ?
C2 C3 C4 C5 175.33(8) . . . . ?
C3 C4 C5 O4 4.95(14) . . . . ?
C3 C4 C5 O3 -175.82(8) . . . . ?

loop_
_cod_related_entry_id
_cod_related_entry_database
_cod_related_entry_code
1 ChemSpider 30652927
